data_2201292
loop_
_publ_author_name
'Lakshminarasimhan Damodharan'
'B. Syed Ibrahim'
'Vasantha Pattabhi'
'Manoranjan Behera'
'Sambasivarao Kotha'

_publ_section_title
;
 <i>anti</i>-2,19-Diethoxycarbonyl-2,19-diformylamino[3.2.3.2]paracyclophane
;
_journal_issue 9
_journal_name_full 'Acta Crystallographica Section E'
_journal_page_first o1038
_journal_page_last o1039
_journal_paper_doi 10.1107/S1600536802015313
_journal_volume 58
_journal_year 2002
_chemical_formula_iupac 'C42 H46 N2 O6'
_chemical_formula_moiety 'C42 H46 N2 O6'
_chemical_formula_sum 'C42 H46 N2 O6'
_chemical_formula_weight 674.81
_chemical_name_common 'Modified amino acid'
_chemical_name_systematic
;
Macrocyclic cyclophane-based unusual amino acid
;
_space_group_IT_number 61
_symmetry_cell_setting orthorhombic
_symmetry_space_group_name_Hall '-P 2ac 2ab'
_symmetry_space_group_name_H-M 'P b c a'
_atom_sites_solution_hydrogens geom
_atom_sites_solution_primary direct
_atom_sites_solution_secondary difmap
_audit_creation_method SHELXL-97
_cell_angle_alpha 90.00
_cell_angle_beta 90.00
_cell_angle_gamma 90.00
_cell_formula_units_Z 4
_cell_length_a 15.890(2)
_cell_length_b 11.2944(16)
_cell_length_c 21.125(3)
_cell_measurement_reflns_used 4538
_cell_measurement_temperature 293(2)
_cell_measurement_theta_max 28.01
_cell_measurement_theta_min 1.93
_cell_volume 3791.3(9)
_computing_cell_refinement SMART
_computing_data_collection 'SMART (Bruker, 1999)'
_computing_data_reduction 'SAINT (Bruker, 2001)'
_computing_molecular_graphics 'ORTEP-3 (Farrugia, 1997)'
_computing_structure_refinement 'SHELXL97 (Sheldrick, 1997)'
_computing_structure_solution 'SHELXS97 (Sheldrick, 1997)'
_diffrn_ambient_temperature 293(2)
_diffrn_measured_fraction_theta_full 0.894
_diffrn_measured_fraction_theta_max 0.894
_diffrn_measurement_device_type 'CCD area detector'
_diffrn_measurement_method '\f and \w'
_diffrn_radiation_monochromator graphite
_diffrn_radiation_source 'sealed tube'
_diffrn_radiation_type MoK\a
_diffrn_radiation_wavelength 0.71073
_diffrn_reflns_av_R_equivalents 0.0320
_diffrn_reflns_av_sigmaI/netI 0.0223
_diffrn_reflns_limit_h_max 20
_diffrn_reflns_limit_h_min -20
_diffrn_reflns_limit_k_max 14
_diffrn_reflns_limit_k_min -12
_diffrn_reflns_limit_l_max 27
_diffrn_reflns_limit_l_min -27
_diffrn_reflns_number 31175
_diffrn_reflns_theta_full 28.01
_diffrn_reflns_theta_max 28.01
_diffrn_reflns_theta_min 1.93
_exptl_absorpt_coefficient_mu 0.079
_exptl_absorpt_correction_type none'
_exptl_absorpt_process_details
;
;
_exptl_crystal_colour colourless
_exptl_crystal_density_diffrn 1.182
_exptl_crystal_density_method 'not measured'
_exptl_crystal_description rectangular
_exptl_crystal_F_000 1440
_exptl_crystal_size_max 0.54
_exptl_crystal_size_mid 0.45
_exptl_crystal_size_min 0.45
_refine_diff_density_max 0.188
_refine_diff_density_min -0.138
_refine_ls_extinction_method none
_refine_ls_goodness_of_fit_ref 1.085
_refine_ls_hydrogen_treatment constr
_refine_ls_matrix_type full
_refine_ls_number_parameters 226
_refine_ls_number_reflns 4538
_refine_ls_number_restraints 0
_refine_ls_restrained_S_all 1.085
_refine_ls_R_factor_all 0.1052
_refine_ls_R_factor_gt 0.0674
_refine_ls_shift/su_max <0.001
_refine_ls_shift/su_mean 0.000
_refine_ls_structure_factor_coef Fsqd
_refine_ls_weighting_details 'calc w = 1/[\s^2^(Fo^2^)+(0.0764P)^2^+0.7790P] where P = (Fo^2^+2Fc^2^)/3'
_refine_ls_weighting_scheme calc
_refine_ls_wR_factor_gt 0.1586
_refine_ls_wR_factor_ref 0.1788
_reflns_number_gt 3019
_reflns_number_total 4538
_reflns_threshold_expression I>2\s(I)
_cod_data_source_file bt6180.cif
_cod_data_source_block I
_cod_depositor_comments
;
The following automatic conversions were performed:
'_symmetry_cell_setting' value 'Orthorhombic' changed to 'orthorhombic'
according to '/home/saulius/struct/CIF-dictionaries/cif_core.dic'
dictionary named 'cif_core.dic' version 2.4.1 from 2010-06-29.

Automatic conversion script
Id: cif_fix_enum 1527 2010-12-29 10:47:43Z saulius 

The following automatic conversions were performed:

'_symmetry_cell_setting' value 'Orthorhombic' changed to
'orthorhombic' according to
/home/saulius/struct/CIF-dictionaries/cif_core.dic dictionary named
'cif_core.dic' version 2.4.1 from 2010-06-29.

Automatic conversion script
Id: cif_fix_values 1715 2011-07-08 13:25:40Z adriana 
;
_cod_original_cell_volume 3791.1(9)
_cod_database_code 2201292
_cod_database_fobs_code 2201292

loop_
_symmetry_equiv_pos_as_xyz
'x, y, z'
'-x+1/2, -y, z+1/2'
'-x, y+1/2, -z+1/2'
'x+1/2, -y+1/2, -z'
'-x, -y, -z'
'x-1/2, y, -z-1/2'
'x, -y-1/2, z-1/2'
'-x-1/2, y-1/2, z'

loop_
_atom_site_label
_atom_site_fract_x
_atom_site_fract_y
_atom_site_fract_z
_atom_site_U_iso_or_equiv
_atom_site_adp_type
_atom_site_calc_flag
_atom_site_refinement_flags
_atom_site_occupancy
_atom_site_disorder_assembly
_atom_site_disorder_group
_atom_site_type_symbol
N1 0.12073(9) 0.05376(13) 0.45160(7) 0.0529(4) Uani d . 1 . . N
H1 0.0770 0.0170 0.4654 0.063 Uiso calc R 1 . . H
C1 0.11952(11) 0.18242(16) 0.45533(9) 0.0516(5) Uani d . 1 . . C
C2 0.12312(13) 0.23942(19) 0.38852(11) 0.0654(6) Uani d . 1 . . C
H2A 0.1239 0.3249 0.3931 0.078 Uiso calc R 1 . . H
H2B 0.1752 0.2160 0.3681 0.078 Uiso calc R 1 . . H
C3 0.05030(14) 0.2053(2) 0.34661(10) 0.0641(6) Uani d . 1 . . C
C4 -0.02391(17) 0.2704(2) 0.34598(13) 0.0832(7) Uani d . 1 . . C
H4 -0.0266 0.3403 0.3691 0.100 Uiso calc R 1 . . H
C5 -0.09327(18) 0.2349(3) 0.31245(13) 0.0890(8) Uani d . 1 . . C
H5 -0.1418 0.2808 0.3139 0.107 Uiso calc R 1 . . H
C6 -0.09281(16) 0.1339(3) 0.27705(10) 0.0769(7) Uani d . 1 . . C
C7 -0.01896(17) 0.0703(3) 0.27505(11) 0.0830(7) Uani d . 1 . . C
H7 -0.0162 0.0021 0.2504 0.100 Uiso calc R 1 . . H
C8 0.05177(16) 0.1060(2) 0.30918(11) 0.0761(7) Uani d . 1 . . C
H8 0.1009 0.0615 0.3065 0.091 Uiso calc R 1 . . H
C9 0.17199(19) -0.0926(3) 0.75679(11) 0.0957(9) Uani d . 1 . . C
H9A 0.1676 -0.1146 0.8011 0.115 Uiso calc R 1 . . H
H9B 0.2197 -0.1349 0.7392 0.115 Uiso calc R 1 . . H
C10 0.18968(19) 0.0372(3) 0.75309(12) 0.0963(9) Uani d . 1 . . C
H10A 0.2435 0.0527 0.7732 0.116 Uiso calc R 1 . . H
H10B 0.1469 0.0791 0.7770 0.116 Uiso calc R 1 . . H
C11 0.19194(14) 0.0873(2) 0.68636(10) 0.0734(6) Uani d . 1 . . C
C12 0.15145(15) 0.1912(3) 0.67162(12) 0.0813(7) Uani d . 1 . . C
H12 0.1223 0.2313 0.7032 0.098 Uiso calc R 1 . . H
C13 0.15277(14) 0.2374(2) 0.61178(12) 0.0725(6) Uani d . 1 . . C
H13 0.1247 0.3080 0.6038 0.087 Uiso calc R 1 . . H
C14 0.19491(12) 0.18159(18) 0.56274(10) 0.0589(5) Uani d . 1 . . C
C15 0.23656(14) 0.0784(2) 0.57747(11) 0.0706(6) Uani d . 1 . . C
H15 0.2662 0.0387 0.5459 0.085 Uiso calc R 1 . . H
C16 0.23534(15) 0.0322(2) 0.63824(12) 0.0776(7) Uani d . 1 . . C
H16 0.2644 -0.0375 0.6467 0.093 Uiso calc R 1 . . H
C17 0.19260(12) 0.23013(18) 0.49639(11) 0.0624(5) Uani d . 1 . . C
H17A 0.2454 0.2113 0.4756 0.075 Uiso calc R 1 . . H
H17B 0.1882 0.3157 0.4986 0.075 Uiso calc R 1 . . H
C18 0.18303(14) -0.01222(19) 0.42894(11) 0.0675(6) Uani d . 1 . . C
H18 0.1744 -0.0937 0.4290 0.081 Uiso calc R 1 . . H
O18 0.24981(10) 0.02203(16) 0.40823(9) 0.0904(6) Uani d . 1 . . O
C19 0.03523(11) 0.21237(16) 0.48647(9) 0.0516(5) Uani d . 1 . . C
O19 -0.01518(8) 0.14112(12) 0.50321(8) 0.0683(4) Uani d . 1 . . O
C20 -0.05690(14) 0.3668(2) 0.51835(15) 0.0853(8) Uani d . 1 . . C
H20A -0.0713 0.4437 0.5010 0.102 Uiso calc R 1 . . H
H20B -0.1002 0.3111 0.5056 0.102 Uiso calc R 1 . . H
O20 0.02433(8) 0.32867(11) 0.49254(7) 0.0657(4) Uani d . 1 . . O
C21 -0.0549(2) 0.3744(4) 0.58686(18) 0.1363(14) Uani d . 1 . . C
H21A -0.1091 0.3988 0.6021 0.204 Uiso calc R 1 . . H
H21B -0.0132 0.4310 0.5996 0.204 Uiso calc R 1 . . H
H21C -0.0412 0.2982 0.6042 0.204 Uiso calc R 1 . . H

loop_
_atom_site_aniso_label
_atom_site_aniso_U_11
_atom_site_aniso_U_22
_atom_site_aniso_U_33
_atom_site_aniso_U_12
_atom_site_aniso_U_13
_atom_site_aniso_U_23
N1 0.0480(8) 0.0443(9) 0.0664(10) -0.0049(7) 0.0140(7) 0.0037(7)
C1 0.0457(10) 0.0420(10) 0.0672(12) -0.0068(8) 0.0099(8) 0.0066(9)
C2 0.0643(12) 0.0567(13) 0.0751(14) -0.0096(10) 0.0170(11) 0.0160(10)
C3 0.0685(13) 0.0634(13) 0.0604(12) -0.0023(10) 0.0136(10) 0.0150(10)
C4 0.0945(18) 0.0730(16) 0.0820(17) 0.0164(14) -0.0069(14) 0.0015(13)
C5 0.0901(18) 0.102(2) 0.0754(16) 0.0285(16) -0.0115(14) 0.0010(15)
C6 0.0813(16) 0.1013(19) 0.0482(11) 0.0132(14) 0.0040(11) 0.0086(12)
C7 0.0973(18) 0.0972(19) 0.0544(13) 0.0090(15) 0.0079(12) -0.0122(12)
C8 0.0757(15) 0.0891(17) 0.0637(13) 0.0122(13) 0.0181(12) 0.0037(12)
C9 0.1006(19) 0.137(3) 0.0494(12) 0.0148(19) -0.0134(12) 0.0044(14)
C10 0.0968(19) 0.133(3) 0.0594(14) 0.0046(18) -0.0194(13) -0.0209(15)
C11 0.0649(13) 0.0928(18) 0.0626(13) -0.0033(12) -0.0107(10) -0.0226(12)
C12 0.0713(15) 0.0980(19) 0.0747(16) 0.0082(13) -0.0072(12) -0.0398(14)
C13 0.0632(13) 0.0693(14) 0.0849(16) 0.0085(11) -0.0135(12) -0.0240(12)
C14 0.0431(10) 0.0562(12) 0.0773(13) -0.0076(9) -0.0002(9) -0.0105(10)
C15 0.0659(13) 0.0737(15) 0.0720(14) 0.0109(11) 0.0089(11) -0.0079(12)
C16 0.0784(15) 0.0788(16) 0.0755(15) 0.0150(12) -0.0034(12) -0.0073(13)
C17 0.0446(10) 0.0520(12) 0.0905(15) -0.0081(8) 0.0092(10) 0.0025(10)
C18 0.0692(13) 0.0550(12) 0.0784(14) 0.0039(10) 0.0206(11) 0.0017(10)
O18 0.0726(10) 0.0844(12) 0.1142(14) 0.0054(8) 0.0447(10) 0.0027(10)
C19 0.0458(10) 0.0431(10) 0.0659(12) -0.0054(8) 0.0047(8) 0.0036(9)
O19 0.0508(8) 0.0488(8) 0.1054(11) -0.0083(6) 0.0252(7) 0.0064(7)
C20 0.0564(13) 0.0576(13) 0.142(3) 0.0055(11) 0.0167(14) -0.0015(14)
O20 0.0504(8) 0.0432(8) 0.1035(11) -0.0021(6) 0.0131(7) -0.0011(7)
C21 0.108(2) 0.173(4) 0.128(3) 0.045(2) 0.041(2) -0.016(3)

loop_
_atom_type_symbol
_atom_type_description
_atom_type_scat_dispersion_real
_atom_type_scat_dispersion_imag
_atom_type_scat_source
C C 0.0033 0.0016 'International Tables Vol C Tables 4.2.6.8 and 6.1.1.4'
H H 0.0000 0.0000 'International Tables Vol C Tables 4.2.6.8 and 6.1.1.4'
N N 0.0061 0.0033 'International Tables Vol C Tables 4.2.6.8 and 6.1.1.4'
O O 0.0106 0.0060 'International Tables Vol C Tables 4.2.6.8 and 6.1.1.4'

loop_
_geom_angle_atom_site_label_1
_geom_angle_atom_site_label_2
_geom_angle_atom_site_label_3
_geom_angle_site_symmetry_1
_geom_angle_site_symmetry_3
_geom_angle
C18 N1 C1 . . 126.12(16)
C18 N1 H1 . . 116.9
C1 N1 H1 . . 116.9
N1 C1 C19 . . 104.81(14)
N1 C1 C17 . . 111.62(16)
C19 C1 C17 . . 109.83(16)
N1 C1 C2 . . 111.36(16)
C19 C1 C2 . . 109.35(16)
C17 C1 C2 . . 109.74(15)
C3 C2 C1 . . 113.55(15)
C3 C2 H2A . . 108.9
C1 C2 H2A . . 108.9
C3 C2 H2B . . 108.9
C1 C2 H2B . . 108.9
H2A C2 H2B . . 107.7
C8 C3 C4 . . 116.2(2)
C8 C3 C2 . . 122.3(2)
C4 C3 C2 . . 121.4(2)
C5 C4 C3 . . 122.2(2)
C5 C4 H4 . . 118.9
C3 C4 H4 . . 118.9
C6 C5 C4 . . 121.6(2)
C6 C5 H5 . . 119.2
C4 C5 H5 . . 119.2
C5 C6 C7 . . 117.2(2)
C5 C6 C9 . 5_556 120.7(2)
C7 C6 C9 . 5_556 122.1(3)
C6 C7 C8 . . 121.4(2)
C6 C7 H7 . . 119.3
C8 C7 H7 . . 119.3
C3 C8 C7 . . 121.3(2)
C3 C8 H8 . . 119.3
C7 C8 H8 . . 119.3
C10 C9 C6 . 5_556 115.6(2)
C10 C9 H9A . . 108.4
C6 C9 H9A 5_556 . 108.4
C10 C9 H9B . . 108.4
C6 C9 H9B 5_556 . 108.4
H9A C9 H9B . . 107.4
C9 C10 C11 . . 114.7(2)
C9 C10 H10A . . 108.6
C11 C10 H10A . . 108.6
C9 C10 H10B . . 108.6
C11 C10 H10B . . 108.6
H10A C10 H10B . . 107.6
C16 C11 C12 . . 117.0(2)
C16 C11 C10 . . 121.9(2)
C12 C11 C10 . . 121.1(2)
C13 C12 C11 . . 121.9(2)
C13 C12 H12 . . 119.1
C11 C12 H12 . . 119.1
C12 C13 C14 . . 121.7(2)
C12 C13 H13 . . 119.2
C14 C13 H13 . . 119.2
C15 C14 C13 . . 116.7(2)
C15 C14 C17 . . 122.04(19)
C13 C14 C17 . . 121.3(2)
C14 C15 C16 . . 121.4(2)
C14 C15 H15 . . 119.3
C16 C15 H15 . . 119.3
C11 C16 C15 . . 121.4(2)
C11 C16 H16 . . 119.3
C15 C16 H16 . . 119.3
C14 C17 C1 . . 114.43(15)
C14 C17 H17A . . 108.7
C1 C17 H17A . . 108.7
C14 C17 H17B . . 108.7
C1 C17 H17B . . 108.7
H17A C17 H17B . . 107.6
O18 C18 N1 . . 127.2(2)
O18 C18 H18 . . 116.4
N1 C18 H18 . . 116.4
O19 C19 O20 . . 123.46(17)
O19 C19 C1 . . 124.60(17)
O20 C19 C1 . . 111.93(15)
C21 C20 O20 . . 111.7(2)
C21 C20 H20A . . 109.3
O20 C20 H20A . . 109.3
C21 C20 H20B . . 109.3
O20 C20 H20B . . 109.3
H20A C20 H20B . . 107.9
C19 O20 C20 . . 116.14(15)
C20 C21 H21A . . 109.5
C20 C21 H21B . . 109.5
H21A C21 H21B . . 109.5
C20 C21 H21C . . 109.5
H21A C21 H21C . . 109.5
H21B C21 H21C . . 109.5

loop_
_geom_bond_atom_site_label_1
_geom_bond_atom_site_label_2
_geom_bond_site_symmetry_2
_geom_bond_distance
_geom_bond_publ_flag
N1 C18 . 1.328(2) ?
N1 C1 . 1.455(2) ?
N1 H1 . 0.8600 ?
C1 C19 . 1.530(3) ?
C1 C17 . 1.546(3) ?
C1 C2 . 1.552(3) ?
C2 C3 . 1.507(3) ?
C2 H2A . 0.9700 ?
C2 H2B . 0.9700 ?
C3 C8 . 1.372(3) ?
C3 C4 . 1.390(3) ?
C4 C5 . 1.370(4) ?
C4 H4 . 0.9300 ?
C5 C6 . 1.364(4) ?
C5 H5 . 0.9300 ?
C6 C7 . 1.377(3) ?
C6 C9 5_556 1.520(4) ?
C7 C8 . 1.395(3) ?
C7 H7 . 0.9300 ?
C8 H8 . 0.9300 ?
C9 C10 . 1.496(4) ?
C9 C6 5_556 1.520(4) ?
C9 H9A . 0.9700 ?
C9 H9B . 0.9700 ?
C10 C11 . 1.519(4) ?
C10 H10A . 0.9700 ?
C10 H10B . 0.9700 ?
C11 C16 . 1.377(3) ?
C11 C12 . 1.374(4) ?
C12 C13 . 1.367(4) ?
C12 H12 . 0.9300 ?
C13 C14 . 1.385(3) ?
C13 H13 . 0.9300 ?
C14 C15 . 1.376(3) ?
C14 C17 . 1.505(3) ?
C15 C16 . 1.386(3) ?
C15 H15 . 0.9300 ?
C16 H16 . 0.9300 ?
C17 H17A . 0.9700 ?
C17 H17B . 0.9700 ?
C18 O18 . 1.211(2) ?
C18 H18 . 0.9300 ?
C19 O19 . 1.189(2) ?
C19 O20 . 1.331(2) ?
C20 C21 . 1.450(4) ?
C20 O20 . 1.466(3) ?
C20 H20A . 0.9700 ?
C20 H20B . 0.9700 ?
C21 H21A . 0.9600 ?
C21 H21B . 0.9600 ?
C21 H21C . 0.9600 ?

loop_
_geom_hbond_atom_site_label_D
_geom_hbond_atom_site_label_H
_geom_hbond_atom_site_label_A
_geom_hbond_site_symmetry_A
_geom_hbond_distance_DH
_geom_hbond_distance_HA
_geom_hbond_distance_DA
_geom_hbond_angle_DHA
N1 H1 O19 5_556 0.86 2.14 2.9272(19) 151
C21 H21A O18 4_456 0.96 2.42 3.317(4) 155
C5 H5 Cg2 5_755 0.93 3.07 3.9210(10) 153

loop_
_geom_torsion_atom_site_label_1
_geom_torsion_atom_site_label_2
_geom_torsion_atom_site_label_3
_geom_torsion_atom_site_label_4
_geom_torsion_site_symmetry_1
_geom_torsion_site_symmetry_4
_geom_torsion
C18 N1 C1 C19 . . -178.50(19)
C18 N1 C1 C17 . . -59.7(3)
C18 N1 C1 C2 . . 63.4(2)
N1 C1 C2 C3 . . 60.3(2)
C19 C1 C2 C3 . . -55.1(2)
C17 C1 C2 C3 . . -175.59(17)
C1 C2 C3 C8 . . -87.9(2)
C1 C2 C3 C4 . . 89.2(2)
C8 C3 C4 C5 . . 3.1(4)
C2 C3 C4 C5 . . -174.2(2)
C3 C4 C5 C6 . . -0.8(4)
C4 C5 C6 C7 . . -1.6(4)
C4 C5 C6 C9 . 5_556 176.5(3)
C5 C6 C7 C8 . . 1.7(4)
C9 C6 C7 C8 5_556 . -176.4(2)
C4 C3 C8 C7 . . -2.9(3)
C2 C3 C8 C7 . . 174.3(2)
C6 C7 C8 C3 . . 0.7(4)
C6 C9 C10 C11 5_556 . -53.9(3)
C9 C10 C11 C16 . . -46.4(4)
C9 C10 C11 C12 . . 134.5(3)
C16 C11 C12 C13 . . 1.0(4)
C10 C11 C12 C13 . . -179.9(2)
C11 C12 C13 C14 . . 0.1(4)
C12 C13 C14 C15 . . -1.0(3)
C12 C13 C14 C17 . . 177.1(2)
C13 C14 C15 C16 . . 0.8(3)
C17 C14 C15 C16 . . -177.4(2)
C12 C11 C16 C15 . . -1.3(4)
C10 C11 C16 C15 . . 179.7(2)
C14 C15 C16 C11 . . 0.4(4)
C15 C14 C17 C1 . . 88.0(2)
C13 C14 C17 C1 . . -90.0(2)
N1 C1 C17 C14 . . -56.6(2)
C19 C1 C17 C14 . . 59.2(2)
C2 C1 C17 C14 . . 179.43(17)
C1 N1 C18 O18 . . 1.0(4)
N1 C1 C19 O19 . . 0.5(3)
C17 C1 C19 O19 . . -119.6(2)
C2 C1 C19 O19 . . 119.9(2)
N1 C1 C19 O20 . . -179.26(16)
C17 C1 C19 O20 . . 60.7(2)
C2 C1 C19 O20 . . -59.8(2)
O19 C19 O20 C20 . . -3.3(3)
C1 C19 O20 C20 . . 176.39(19)
C21 C20 O20 C19 . . 89.2(3)
